data_4348569
loop_
_publ_author_name
'Chen, Yuxiang'
'Fang, Wenjuan'
'Wang, Kang'
'Liu, Wei'
'Jiang, Jianzhuang'

_publ_section_title
;
 Nonperipheral Tetrakis(dibutylamino)phthalocyanines. New Types of
 1,8,15,22-Tetrakis(substituted)phthalocyanine Isomers.
;
_journal_issue 18
_journal_name_full 'Inorganic chemistry'
_journal_page_first 9289
_journal_page_last 9296
_journal_paper_doi 10.1021/acs.inorgchem.6b01371
_journal_volume 55
_journal_year 2016
_chemical_formula_sum 'C68 H100 Mg N12 O4'
_chemical_formula_weight 1173.91
_space_group_IT_number 14
_space_group_name_Hall '-P 2ybc'
_space_group_name_H-M_alt 'P 1 21/c 1'
_symmetry_cell_setting monoclinic
_symmetry_space_group_name_H-M 'P 1 21/c 1'
_atom_sites_solution_hydrogens geom
_atom_sites_solution_primary direct
_atom_sites_solution_secondary difmap
_audit_creation_method SHELXL-97
_cell_angle_alpha 90.00
_cell_angle_beta 95.710(2)
_cell_angle_gamma 90.00
_cell_formula_units_Z 2
_cell_length_a 16.6724(4)
_cell_length_b 9.2766(2)
_cell_length_c 21.1588(5)
_cell_measurement_reflns_used 4502
_cell_measurement_temperature 150
_cell_measurement_theta_max 67.0879
_cell_measurement_theta_min 3.2207
_cell_volume 3256.25(13)
_computing_structure_refinement 'SHELXL-97 (Sheldrick, 1997)'
_computing_structure_solution 'SHELXS-97 (Sheldrick, 1990)'
_diffrn_ambient_temperature 150
_diffrn_measured_fraction_theta_full 0.995
_diffrn_measured_fraction_theta_max 0.995
_diffrn_measurement_device_type 'Xcalibur, Eos, Gemini'
_diffrn_radiation_monochromator graphite
_diffrn_radiation_source 'fine-focus sealed tube'
_diffrn_radiation_type CuK\a
_diffrn_radiation_wavelength 1.54178
_diffrn_reflns_av_R_equivalents 0.0248
_diffrn_reflns_av_sigmaI/netI 0.0330
_diffrn_reflns_limit_h_max 19
_diffrn_reflns_limit_h_min -19
_diffrn_reflns_limit_k_max 10
_diffrn_reflns_limit_k_min -8
_diffrn_reflns_limit_l_max 21
_diffrn_reflns_limit_l_min -24
_diffrn_reflns_number 10124
_diffrn_reflns_theta_full 65.00
_diffrn_reflns_theta_max 65.00
_diffrn_reflns_theta_min 4.20
_exptl_absorpt_coefficient_mu 0.681
_exptl_absorpt_correction_T_max 1.00000
_exptl_absorpt_correction_T_min 0.71874
_exptl_absorpt_correction_type multi-scan
_exptl_crystal_colour green
_exptl_crystal_density_diffrn 1.197
_exptl_crystal_density_method 'not measured'
_exptl_crystal_description blok
_exptl_crystal_F_000 1272
_refine_diff_density_max 0.781
_refine_diff_density_min -0.917
_refine_diff_density_rms 0.070
_refine_ls_extinction_method none
_refine_ls_goodness_of_fit_ref 1.032
_refine_ls_hydrogen_treatment mixed
_refine_ls_matrix_type full
_refine_ls_number_parameters 396
_refine_ls_number_reflns 5503
_refine_ls_number_restraints 169
_refine_ls_restrained_S_all 1.088
_refine_ls_R_factor_all 0.0776
_refine_ls_R_factor_gt 0.0713
_refine_ls_shift/su_max 0.003
_refine_ls_shift/su_mean 0.000
_refine_ls_structure_factor_coef Fsqd
_refine_ls_weighting_details 'calc w=1/[\s^2^(Fo^2^)+(0.1248P)^2^+3.0527P] where P=(Fo^2^+2Fc^2^)/3'
_refine_ls_weighting_scheme calc
_refine_ls_wR_factor_gt 0.1977
_refine_ls_wR_factor_ref 0.2039
_reflns_number_gt 4873
_reflns_number_total 5503
_reflns_threshold_expression >2sigma(I)
_cod_data_source_file ic6b01371_si_003.cif
_cod_data_source_block 6565
_cod_database_code 4348569

loop_
_symmetry_equiv_pos_as_xyz
'x, y, z'
'-x, y+1/2, -z+1/2'
'-x, -y, -z'
'x, -y-1/2, z-1/2'

loop_
_atom_site_label
_atom_site_type_symbol
_atom_site_fract_x
_atom_site_fract_y
_atom_site_fract_z
_atom_site_U_iso_or_equiv
_atom_site_adp_type
_atom_site_occupancy
_atom_site_symmetry_multiplicity
_atom_site_calc_flag
_atom_site_refinement_flags
Mg1 Mg 1.0000 0.5000 0.5000 0.0263(3) Uani 1 2 d S
N2 N 1.00531(12) 0.3638(2) 0.42648(10) 0.0246(5) Uani 1 1 d .
N4 N 0.88105(12) 0.4664(2) 0.49990(10) 0.0242(5) Uani 1 1 d .
N3 N 0.86683(12) 0.2849(2) 0.41676(10) 0.0252(5) Uani 1 1 d .
C4 C 0.83998(15) 0.3689(3) 0.46189(12) 0.0252(5) Uani 1 1 d U
C5 C 0.69342(16) 0.2764(3) 0.45353(13) 0.0321(5) Uani 1 1 d U
H5 H 0.7001 0.2063 0.4230 0.039 Uiso 1 1 calc R
C6 C 1.05270(15) 0.2165(3) 0.35128(12) 0.0245(5) Uani 1 1 d U
N1 N 0.84897(13) 0.0532(2) 0.31163(10) 0.0290(5) Uani 1 1 d .
C8 C 0.94184(15) 0.2841(3) 0.40022(11) 0.0241(5) Uani 1 1 d U
N5 N 0.65867(15) 0.6138(3) 0.58449(13) 0.0409(6) Uani 1 1 d .
C10 C 0.96986(15) 0.1906(3) 0.35069(11) 0.0243(5) Uani 1 1 d U
C11 C 1.07352(15) 0.3272(3) 0.39997(11) 0.0235(5) Uani 1 1 d U
C12 C 0.93180(16) 0.0837(3) 0.31016(11) 0.0260(5) Uani 1 1 d U
C13 C 0.83018(15) 0.5302(3) 0.53850(12) 0.0244(5) Uani 1 1 d U
C14 C 0.75615(15) 0.3663(3) 0.47635(12) 0.0278(5) Uani 1 1 d U
C15 C 1.10112(16) 0.1390(3) 0.31344(12) 0.0266(5) Uani 1 1 d U
H15 H 1.1562 0.1564 0.3146 0.032 Uiso 1 1 calc R
C16 C 1.06344(16) 0.0344(3) 0.27376(12) 0.0290(5) Uani 1 1 d U
H16 H 1.0940 -0.0193 0.2478 0.035 Uiso 1 1 calc R
C17 C 0.74830(15) 0.4727(3) 0.52240(12) 0.0275(5) Uani 1 1 d U
C44 C 0.98086(16) 0.0084(3) 0.27201(12) 0.0283(5) Uani 1 1 d U
H44 H 0.9578 -0.0616 0.2445 0.034 Uiso 1 1 calc R
C18 C 0.67218(16) 0.4999(3) 0.54409(14) 0.0318(5) Uani 1 1 d U
C19 C 0.82181(18) -0.0905(3) 0.28789(14) 0.0344(6) Uani 1 1 d U
H19A H 0.8620 -0.1620 0.3023 0.041 Uiso 1 1 calc R
H19B H 0.8167 -0.0901 0.2418 0.041 Uiso 1 1 calc R
C20 C 0.61012(16) 0.4049(3) 0.52194(14) 0.0358(6) Uani 1 1 d U
H20 H 0.5599 0.4152 0.5370 0.043 Uiso 1 1 calc R
C21 C 0.62055(16) 0.2958(3) 0.47825(14) 0.0361(6) Uani 1 1 d U
H21 H 0.5777 0.2348 0.4655 0.043 Uiso 1 1 calc R
C22 C 0.79130(19) 0.2007(3) 0.21731(14) 0.0396(6) Uani 1 1 d U
H22A H 0.7734 0.1144 0.1941 0.048 Uiso 1 1 calc R
H22B H 0.8449 0.2242 0.2063 0.048 Uiso 1 1 calc R
C23 C 0.74117(19) -0.1318(3) 0.31102(15) 0.0401(6) Uani 1 1 d U
H23A H 0.7426 -0.1105 0.3560 0.048 Uiso 1 1 calc R
H23B H 0.6989 -0.0737 0.2889 0.048 Uiso 1 1 calc R
C24 C 0.5848(2) 0.6149(4) 0.61587(18) 0.0545(8) Uani 1 1 d U
H24A H 0.5392 0.6031 0.5841 0.065 Uiso 1 1 calc R
H24B H 0.5796 0.7081 0.6358 0.065 Uiso 1 1 calc R
C25 C 0.7209(2) -0.2907(3) 0.30037(17) 0.0453(7) Uani 1 1 d U
H25A H 0.6646 -0.3058 0.3064 0.054 Uiso 1 1 calc R
H25B H 0.7281 -0.3156 0.2568 0.054 Uiso 1 1 calc R
C26 C 0.7344(2) 0.3240(3) 0.19758(16) 0.0470(7) Uani 1 1 d U
H26A H 0.6803 0.2977 0.2066 0.056 Uiso 1 1 calc R
H26B H 0.7505 0.4082 0.2229 0.056 Uiso 1 1 calc R
C30 C 0.5816(3) 0.4985(5) 0.6655(2) 0.0657(8) Uani 1 1 d U
H30A H 0.6274 0.5093 0.6973 0.079 Uiso 1 1 calc R
H30B H 0.5858 0.4050 0.6456 0.079 Uiso 1 1 calc R
C32 C 0.5042(3) 0.5043(6) 0.6980(3) 0.0821(10) Uani 1 1 d U
H32A H 0.4962 0.6020 0.7125 0.099 Uiso 1 1 calc R
H32B H 0.4591 0.4804 0.6672 0.099 Uiso 1 1 calc R
C33 C 0.7329(3) 0.3622(4) 0.12824(19) 0.0758(14) Uani 1 1 d U
H33A H 0.7856 0.3933 0.1194 0.114 Uiso 1 1 calc R
H33B H 0.6948 0.4385 0.1183 0.114 Uiso 1 1 calc R
H33C H 0.7174 0.2791 0.1028 0.114 Uiso 1 1 calc R
C35 C 0.5046(5) 0.4041(9) 0.7531(3) 0.137(3) Uani 1 1 d U
H35A H 0.4988 0.3067 0.7379 0.205 Uiso 1 1 calc R
H35B H 0.4606 0.4273 0.7773 0.205 Uiso 1 1 calc R
H35C H 0.5546 0.4136 0.7795 0.205 Uiso 1 1 calc R
C42 C 0.7720(2) -0.3904(4) 0.34438(18) 0.0513(8) Uani 1 1 d U
H42A H 0.8271 -0.3851 0.3350 0.077 Uiso 1 1 calc R
H42B H 0.7529 -0.4876 0.3384 0.077 Uiso 1 1 calc R
H42C H 0.7685 -0.3618 0.3876 0.077 Uiso 1 1 calc R
C45 C 0.79499(17) 0.1710(3) 0.28787(14) 0.0344(6) Uani 1 1 d U
H45A H 0.8120 0.2585 0.3104 0.041 Uiso 1 1 calc R
H45B H 0.7410 0.1487 0.2982 0.041 Uiso 1 1 calc R
O1 O 0.97773(13) 0.6843(2) 0.43499(10) 0.0360(5) Uani 1 1 d .
C47 C 1.0242(2) 0.7190(4) 0.38443(14) 0.0419(7) Uani 1 1 d .
H47A H 1.0702 0.6564 0.3859 0.063 Uiso 1 1 calc R
H47B H 1.0420 0.8173 0.3886 0.063 Uiso 1 1 calc R
H47C H 0.9919 0.7068 0.3446 0.063 Uiso 1 1 calc R
N6 N 0.85138(13) 0.6252(2) 0.58517(10) 0.0253(5) Uani 1 1 d .
O3 O 0.87809(16) 0.9225(2) 0.44183(10) 0.0505(6) Uani 1 1 d .
H3 H 0.8658 0.9819 0.4138 0.076 Uiso 1 1 calc R
C49 C 0.8751(3) 0.9864(4) 0.50076(18) 0.0686(12) Uani 1 1 d .
H49A H 0.9235 1.0407 0.5116 0.103 Uiso 1 1 calc R
H49B H 0.8702 0.9131 0.5322 0.103 Uiso 1 1 calc R
H49C H 0.8293 1.0496 0.4994 0.103 Uiso 1 1 calc R
C50 C 0.6837(2) 0.7597(4) 0.56619(18) 0.0493(7) Uani 1 1 d U
H50A H 0.7334 0.7505 0.5462 0.059 Uiso 1 1 calc R
H50B H 0.6960 0.8154 0.6047 0.059 Uiso 1 1 calc R
C51 C 0.6237(2) 0.8468(4) 0.52132(19) 0.0552(7) Uani 1 1 d U
H51A H 0.5734 0.8561 0.5405 0.066 Uiso 1 1 calc R
H51B H 0.6451 0.9430 0.5165 0.066 Uiso 1 1 calc R
C52 C 0.6069(2) 0.7800(4) 0.4572(2) 0.0590(8) Uani 1 1 d U
H52A H 0.5810 0.6874 0.4614 0.071 Uiso 1 1 calc R
H52B H 0.6575 0.7634 0.4393 0.071 Uiso 1 1 calc R
C53 C 0.5523(3) 0.8766(5) 0.4117(2) 0.0734(12) Uani 1 1 d U
H53A H 0.5020 0.8924 0.4291 0.110 Uiso 1 1 calc R
H53B H 0.5425 0.8301 0.3712 0.110 Uiso 1 1 calc R
H53C H 0.5785 0.9675 0.4066 0.110 Uiso 1 1 calc R
H1Z H 0.949(2) 0.747(5) 0.4366(19) 0.053(12) Uiso 1 1 d .

loop_
_atom_site_aniso_label
_atom_site_aniso_U_11
_atom_site_aniso_U_22
_atom_site_aniso_U_33
_atom_site_aniso_U_23
_atom_site_aniso_U_13
_atom_site_aniso_U_12
Mg1 0.0236(6) 0.0267(6) 0.0289(6) -0.0088(5) 0.0033(5) -0.0029(5)
N2 0.0262(10) 0.0219(10) 0.0254(10) -0.0022(8) 0.0008(8) -0.0005(8)
N4 0.0256(10) 0.0210(10) 0.0257(10) -0.0019(8) 0.0015(8) -0.0009(8)
N3 0.0272(11) 0.0219(10) 0.0255(11) -0.0021(8) -0.0023(8) -0.0008(8)
C4 0.0255(11) 0.0221(11) 0.0274(11) -0.0002(9) -0.0009(9) -0.0009(9)
C5 0.0276(10) 0.0312(11) 0.0368(11) -0.0045(9) -0.0003(9) -0.0021(9)
C6 0.0310(10) 0.0185(9) 0.0234(9) 0.0030(8) 0.0008(8) 0.0013(8)
N1 0.0316(11) 0.0232(11) 0.0312(12) -0.0033(9) -0.0021(9) -0.0006(9)
C8 0.0295(11) 0.0184(10) 0.0237(11) 0.0001(9) -0.0006(9) 0.0000(9)
N5 0.0346(13) 0.0396(14) 0.0493(15) -0.0115(12) 0.0080(11) 0.0011(10)
C10 0.0312(10) 0.0182(9) 0.0229(9) 0.0023(8) 0.0000(8) 0.0013(8)
C11 0.0283(11) 0.0185(10) 0.0235(10) 0.0028(9) 0.0020(9) 0.0019(9)
C12 0.0347(11) 0.0188(10) 0.0236(10) 0.0011(8) -0.0012(9) 0.0011(9)
C13 0.0248(11) 0.0204(10) 0.0278(11) 0.0009(9) 0.0018(9) 0.0018(9)
C14 0.0267(10) 0.0252(10) 0.0310(10) 0.0001(8) -0.0002(8) 0.0001(8)
C15 0.0324(10) 0.0214(10) 0.0259(10) 0.0011(8) 0.0030(9) 0.0013(9)
C16 0.0368(11) 0.0232(10) 0.0272(10) -0.0014(9) 0.0043(9) 0.0033(9)
C17 0.0265(10) 0.0238(9) 0.0317(10) 0.0004(8) 0.0001(8) -0.0001(8)
C44 0.0388(11) 0.0207(10) 0.0248(10) -0.0015(9) 0.0000(9) -0.0004(9)
C18 0.0269(10) 0.0305(11) 0.0379(11) -0.0003(10) 0.0019(9) 0.0008(9)
C19 0.0404(13) 0.0261(12) 0.0358(13) -0.0035(10) -0.0007(11) -0.0032(10)
C20 0.0260(10) 0.0369(12) 0.0442(12) -0.0021(10) 0.0018(9) -0.0005(9)
C21 0.0269(10) 0.0362(12) 0.0439(12) -0.0035(10) -0.0022(9) -0.0047(9)
C22 0.0462(13) 0.0307(12) 0.0397(13) -0.0023(10) -0.0065(10) 0.0006(10)
C23 0.0415(13) 0.0322(12) 0.0458(13) -0.0030(10) 0.0000(10) -0.0051(10)
C24 0.0509(17) 0.0597(18) 0.0555(17) -0.0102(15) 0.0184(14) 0.0010(14)
C25 0.0474(15) 0.0364(14) 0.0517(15) -0.0023(12) 0.0024(12) -0.0107(12)
C26 0.0547(15) 0.0344(13) 0.0483(15) -0.0027(12) -0.0125(13) 0.0023(12)
C30 0.0658(18) 0.0718(18) 0.0619(17) -0.0041(15) 0.0186(14) -0.0056(15)
C32 0.087(2) 0.084(2) 0.079(2) -0.0008(18) 0.0311(18) -0.0080(19)
C33 0.122(4) 0.039(2) 0.058(2) 0.0042(17) -0.034(2) 0.004(2)
C35 0.162(6) 0.172(7) 0.079(4) 0.006(4) 0.022(4) -0.068(6)
C42 0.063(2) 0.0347(17) 0.057(2) 0.0025(15) 0.0127(16) -0.0011(15)
C45 0.0376(13) 0.0275(12) 0.0371(13) -0.0044(10) -0.0018(10) 0.0000(10)
O1 0.0396(11) 0.0304(11) 0.0391(11) 0.0062(8) 0.0096(9) 0.0078(9)
C47 0.0495(18) 0.0428(17) 0.0337(15) 0.0068(13) 0.0060(13) 0.0038(14)
N6 0.0281(11) 0.0201(10) 0.0275(11) 0.0011(8) 0.0025(8) 0.0007(8)
O3 0.0754(16) 0.0394(12) 0.0362(12) 0.0036(10) 0.0024(11) 0.0165(11)
C49 0.128(4) 0.0374(19) 0.0409(19) 0.0050(15) 0.009(2) 0.018(2)
C50 0.0445(15) 0.0377(14) 0.0655(18) -0.0048(13) 0.0045(13) 0.0063(12)
C51 0.0497(14) 0.0462(14) 0.0697(16) -0.0034(13) 0.0062(13) 0.0045(12)
C52 0.0553(17) 0.0484(16) 0.0732(19) -0.0028(15) 0.0061(15) 0.0039(14)
C53 0.085(3) 0.068(3) 0.065(3) 0.000(2) -0.007(2) 0.010(2)

loop_
_atom_type_symbol
_atom_type_description
_atom_type_scat_dispersion_real
_atom_type_scat_dispersion_imag
_atom_type_scat_source
C C 0.0181 0.0091 'International Tables Vol C Tables 4.2.6.8 and 6.1.1.4'
H H 0.0000 0.0000 'International Tables Vol C Tables 4.2.6.8 and 6.1.1.4'
N N 0.0311 0.0180 'International Tables Vol C Tables 4.2.6.8 and 6.1.1.4'
Mg Mg 0.1719 0.1771 'International Tables Vol C Tables 4.2.6.8 and 6.1.1.4'
O O 0.0492 0.0322 'International Tables Vol C Tables 4.2.6.8 and 6.1.1.4'

loop_
_geom_angle_atom_site_label_1
_geom_angle_atom_site_label_2
_geom_angle_atom_site_label_3
_geom_angle
_geom_angle_site_symmetry_1
_geom_angle_site_symmetry_3
N4 Mg1 N4 180.00(12) 3_766 .
N4 Mg1 N2 91.22(8) 3_766 3_766
N4 Mg1 N2 88.78(8) . 3_766
N4 Mg1 N2 88.78(8) 3_766 .
N4 Mg1 N2 91.22(8) . .
N2 Mg1 N2 180.000(1) 3_766 .
N4 Mg1 O1 90.84(8) 3_766 3_766
N4 Mg1 O1 89.16(8) . 3_766
N2 Mg1 O1 91.27(8) 3_766 3_766
N2 Mg1 O1 88.73(8) . 3_766
N4 Mg1 O1 89.16(8) 3_766 .
N4 Mg1 O1 90.84(8) . .
N2 Mg1 O1 88.73(8) 3_766 .
N2 Mg1 O1 91.27(8) . .
O1 Mg1 O1 180.00(8) 3_766 .
C11 N2 C8 110.1(2) . .
C11 N2 Mg1 125.34(17) . .
C8 N2 Mg1 124.29(17) . .
C4 N4 C13 109.7(2) . .
C4 N4 Mg1 123.14(17) . .
C13 N4 Mg1 127.08(17) . .
C8 N3 C4 125.3(2) . .
N3 C4 N4 128.8(2) . .
N3 C4 C14 122.2(2) . .
N4 C4 C14 109.0(2) . .
C21 C5 C14 116.8(3) . .
C15 C6 C10 122.3(2) . .
C15 C6 C11 130.8(2) . .
C10 C6 C11 106.8(2) . .
C12 N1 C45 114.2(2) . .
C12 N1 C19 116.1(2) . .
C45 N1 C19 113.4(2) . .
N3 C8 N2 127.0(2) . .
N3 C8 C10 124.2(2) . .
N2 C8 C10 108.8(2) . .
C18 N5 C24 118.8(3) . .
C18 N5 C50 117.8(3) . .
C24 N5 C50 112.7(3) . .
C6 C10 C12 120.4(2) . .
C6 C10 C8 105.9(2) . .
C12 C10 C8 133.5(2) . .
N6 C11 N2 128.5(2) 3_766 .
N6 C11 C6 123.1(2) 3_766 .
N2 C11 C6 108.3(2) . .
C44 C12 N1 122.9(2) . .
C44 C12 C10 116.6(2) . .
N1 C12 C10 120.4(2) . .
N6 C13 N4 126.0(2) . .
N6 C13 C17 125.2(2) . .
N4 C13 C17 108.7(2) . .
C5 C14 C17 123.1(2) . .
C5 C14 C4 129.9(2) . .
C17 C14 C4 107.0(2) . .
C16 C15 C6 117.0(2) . .
C15 C16 C44 121.5(2) . .
C14 C17 C18 120.0(2) . .
C14 C17 C13 105.5(2) . .
C18 C17 C13 134.5(2) . .
C12 C44 C16 122.2(2) . .
N5 C18 C20 121.5(3) . .
N5 C18 C17 122.7(2) . .
C20 C18 C17 115.8(3) . .
N1 C19 C23 111.5(2) . .
C21 C20 C18 122.8(3) . .
C5 C21 C20 121.2(3) . .
C45 C22 C26 111.8(3) . .
C25 C23 C19 112.7(3) . .
N5 C24 C30 113.7(3) . .
C42 C25 C23 113.4(3) . .
C33 C26 C22 113.2(3) . .
C24 C30 C32 112.2(4) . .
C35 C32 C30 113.1(5) . .
N1 C45 C22 115.8(2) . .
C47 O1 Mg1 125.18(18) . .
C11 N6 C13 124.2(2) 3_766 .
N5 C50 C51 117.3(3) . .
C52 C51 C50 113.2(3) . .
C51 C52 C53 111.8(3) . .

loop_
_geom_bond_atom_site_label_1
_geom_bond_atom_site_label_2
_geom_bond_distance
_geom_bond_site_symmetry_2
Mg1 N4 2.007(2) 3_766
Mg1 N4 2.007(2) .
Mg1 N2 2.013(2) 3_766
Mg1 N2 2.013(2) .
Mg1 O1 2.203(2) 3_766
Mg1 O1 2.203(2) .
N2 C11 1.360(3) .
N2 C8 1.363(3) .
N4 C4 1.351(3) .
N4 C13 1.369(3) .
N3 C8 1.332(3) .
N3 C4 1.343(3) .
C4 C14 1.460(4) .
C5 C21 1.382(4) .
C5 C14 1.387(4) .
C6 C15 1.392(4) .
C6 C10 1.401(4) .
C6 C11 1.472(3) .
N1 C12 1.413(3) .
N1 C45 1.472(4) .
N1 C19 1.480(3) .
C8 C10 1.472(3) .
N5 C18 1.391(4) .
N5 C24 1.456(4) .
N5 C50 1.480(4) .
C10 C12 1.419(3) .
C11 N6 1.335(3) 3_766
C12 C44 1.393(4) .
C13 N6 1.345(3) .
C13 C17 1.474(4) .
C14 C17 1.402(4) .
C15 C16 1.391(4) .
C16 C44 1.395(4) .
C17 C18 1.414(4) .
C18 C20 1.404(4) .
C19 C23 1.525(4) .
C20 C21 1.393(4) .
C22 C45 1.513(4) .
C22 C26 1.518(4) .
C23 C25 1.524(4) .
C24 C30 1.511(6) .
C25 C42 1.514(5) .
C26 C33 1.507(5) .
C30 C32 1.523(6) .
C32 C35 1.490(8) .
O1 C47 1.419(4) .
N6 C11 1.335(3) 3_766
O3 C49 1.386(4) .
C50 C51 1.539(5) .
C51 C52 1.492(6) .
C52 C53 1.545(6) .
